data_7045331
loop_
_publ_author_name
'Artem'ev, Alexander V.'
'Ryzhikov, Maxim R.'
'Taidakov, Ilya V.'
'Rakhmanova, Mariana I.'
'Varaksina, Evgenia A.'
'Bagryanskaya, Irina Yu'
'Malysheva, Svetlana F.'
'Belogorlova, Nataliya A.'

_publ_section_title
;
 Bright green-to-yellow emitting Cu(i) complexes based on
 bis(2-pyridyl)phosphine oxides: synthesis, structure and effective
 thermally activated-delayed fluorescence.
;
_journal_issue 8
_journal_name_full 'Dalton transactions (Cambridge, England : 2003)'
_journal_page_first 2701
_journal_page_last 2710
_journal_paper_doi 10.1039/c7dt04758d
_journal_volume 47
_journal_year 2018
_chemical_formula_moiety 'C24 H22 Cu2 N6 O2 P2 S2'
_chemical_formula_sum 'C24 H22 Cu2 N6 O2 P2 S2'
_chemical_formula_weight 679.61
_chemical_name_systematic
; 
 Complex of methyldi(pyridin-2-yl)phosphine oxide with copper(I) thiocyanate 
;
_space_group_crystal_system triclinic
_space_group_IT_number 2
_space_group_name_Hall '-P 1'
_space_group_name_H-M_alt 'P -1'
_symmetry_space_group_name_Hall '-P 1'
_symmetry_space_group_name_H-M 'P -1'
_atom_sites_solution_hydrogens geom
_audit_creation_method SHELXL-2014/7
_audit_update_record
;
2017-10-03 deposited with the CCDC.
2018-01-22 downloaded from the CCDC.
;
_cell_angle_alpha 74.268(2)
_cell_angle_beta 71.999(2)
_cell_angle_gamma 62.187(2)
_cell_formula_units_Z 1
_cell_length_a 8.4316(4)
_cell_length_b 8.5325(4)
_cell_length_c 11.4693(6)
_cell_measurement_reflns_used 9056
_cell_measurement_temperature 296(2)
_cell_measurement_theta_max 29.93
_cell_measurement_theta_min 2.94
_cell_volume 686.14(6)
_computing_cell_refinement 'Bruker SAINT'
_computing_data_collection 'Bruker APEX2'
_computing_data_reduction 'Bruker SAINT'
_computing_molecular_graphics 'Bruker SHELXTL'
_computing_publication_material 'Bruker SHELXTL'
_computing_structure_refinement 'SHELXL-2014/7 (Sheldrick, 2014)'
_computing_structure_solution 'SHELXS-97 (Sheldrick, 2008)'
_diffrn_ambient_temperature 296(2)
_diffrn_measured_fraction_theta_full 0.989
_diffrn_measured_fraction_theta_max 0.906
_diffrn_measurement_device_type 'Bruker APEX-II CCD'
_diffrn_measurement_method '\f and \w scans'
_diffrn_radiation_type MoK\a
_diffrn_radiation_wavelength 0.71073
_diffrn_reflns_av_R_equivalents 0.0295
_diffrn_reflns_av_unetI/netI 0.0220
_diffrn_reflns_Laue_measured_fraction_full 0.989
_diffrn_reflns_Laue_measured_fraction_max 0.906
_diffrn_reflns_limit_h_max 11
_diffrn_reflns_limit_h_min -10
_diffrn_reflns_limit_k_max 11
_diffrn_reflns_limit_k_min -11
_diffrn_reflns_limit_l_max 15
_diffrn_reflns_limit_l_min -15
_diffrn_reflns_number 12135
_diffrn_reflns_point_group_measured_fraction_full 0.989
_diffrn_reflns_point_group_measured_fraction_max 0.906
_diffrn_reflns_theta_full 25.000
_diffrn_reflns_theta_max 29.983
_diffrn_reflns_theta_min 4.193
_diffrn_source 'sealed tube'
_exptl_absorpt_coefficient_mu 1.853
_exptl_absorpt_correction_T_max 0.8622
_exptl_absorpt_correction_T_min 0.6332
_exptl_absorpt_correction_type multi-scan
_exptl_absorpt_process_details SADABS
_exptl_crystal_colour yellow
_exptl_crystal_density_diffrn 1.645
_exptl_crystal_density_method 'not measured'
_exptl_crystal_description needle
_exptl_crystal_F_000 344
_exptl_crystal_size_max 0.800
_exptl_crystal_size_mid 0.200
_exptl_crystal_size_min 0.100
_refine_diff_density_max 0.403
_refine_diff_density_min -0.382
_refine_diff_density_rms 0.062
_refine_ls_extinction_method none
_refine_ls_goodness_of_fit_ref 1.077
_refine_ls_hydrogen_treatment constr
_refine_ls_matrix_type full
_refine_ls_number_parameters 173
_refine_ls_number_reflns 3615
_refine_ls_number_restraints 0
_refine_ls_restrained_S_all 1.077
_refine_ls_R_factor_all 0.0309
_refine_ls_R_factor_gt 0.0269
_refine_ls_shift/su_max 0.001
_refine_ls_shift/su_mean 0.000
_refine_ls_structure_factor_coef Fsqd
_refine_ls_weighting_details 'w=1/[\s^2^(Fo^2^)+(0.0362P)^2^+0.3415P] where P=(Fo^2^+2Fc^2^)/3'
_refine_ls_weighting_scheme calc
_refine_ls_wR_factor_gt 0.0755
_refine_ls_wR_factor_ref 0.0787
_reflns_Friedel_coverage 0.000
_reflns_number_gt 3260
_reflns_number_total 3615
_reflns_threshold_expression 'I > 2\s(I)'
_cod_data_source_file c7dt04758d2.cif
_cod_data_source_block scn
_cod_depositor_comments 'Adding full bibliography for 7045329--7045334.cif.'
_cod_database_code 7045331
_shelx_shelxl_version_number 2014/7
_shelx_space_group_comment
;
The symmetry employed for this shelxl refinement is uniquely defined
by the following loop, which should always be used as a source of
symmetry information in preference to the above space-group names.
They are only intended as comments.
;
_shelx_estimated_absorpt_t_min 0.319
_shelx_estimated_absorpt_t_max 0.836

loop_
_space_group_symop_operation_xyz
'x, y, z'
'-x, -y, -z'

loop_
_atom_site_label
_atom_site_type_symbol
_atom_site_fract_x
_atom_site_fract_y
_atom_site_fract_z
_atom_site_U_iso_or_equiv
_atom_site_adp_type
_atom_site_occupancy
_atom_site_site_symmetry_order
_atom_site_calc_flag
_atom_site_refinement_flags_posn
_atom_site_refinement_flags_adp
Cu1 Cu 0.32810(3) -0.03711(3) 0.36860(2) 0.03749(8) Uani 1 1 d . .
S1 S 0.63788(7) -0.25600(7) 0.36169(5) 0.04569(13) Uani 1 1 d . .
P1 P 0.01779(6) 0.14965(6) 0.19018(4) 0.02859(10) Uani 1 1 d . .
O1 O -0.0967(2) 0.2111(2) 0.09734(14) 0.0462(3) Uani 1 1 d . .
N2 N 0.3442(2) 0.1343(2) 0.19720(14) 0.0329(3) Uani 1 1 d . .
C1 C 0.1020(2) -0.0907(2) 0.24079(14) 0.0261(3) Uani 1 1 d . .
N1 N 0.2060(2) -0.16629(18) 0.32756(13) 0.0296(3) Uani 1 1 d . .
C6 C 0.2221(2) 0.1928(2) 0.12493(15) 0.0287(3) Uani 1 1 d . .
C2 C 0.2594(3) -0.3425(2) 0.36566(17) 0.0382(4) Uani 1 1 d . .
H4 H 0.3285 -0.3964 0.4265 0.046 Uiso 1 1 calc R U
C3 C 0.2170(3) -0.4488(3) 0.3192(2) 0.0460(5) Uani 1 1 d . .
H1 H 0.2563 -0.5708 0.3488 0.055 Uiso 1 1 calc R U
C4 C 0.1162(3) -0.3716(3) 0.2289(2) 0.0455(5) Uani 1 1 d . .
H2 H 0.0886 -0.4410 0.1950 0.055 Uiso 1 1 calc R U
C5 C 0.0560(3) -0.1886(3) 0.18896(17) 0.0355(4) Uani 1 1 d . .
H3 H -0.0139 -0.1327 0.1286 0.043 Uiso 1 1 calc R U
C11 C -0.0951(3) 0.2499(3) 0.32869(19) 0.0413(4) Uani 1 1 d . .
H5 H -0.0107 0.2047 0.3825 0.062 Uiso 1 1 calc R U
H6 H -0.1981 0.2211 0.3702 0.062 Uiso 1 1 calc R U
H7 H -0.1371 0.3776 0.3077 0.062 Uiso 1 1 calc R U
C7 C 0.2459(3) 0.2843(3) 0.00576(18) 0.0457(4) Uani 1 1 d . .
H11 H 0.1607 0.3209 -0.0426 0.055 Uiso 1 1 calc R U
C8 C 0.4002(4) 0.3202(4) -0.0397(2) 0.0588(6) Uani 1 1 d . .
H10 H 0.4199 0.3816 -0.1194 0.071 Uiso 1 1 calc R U
C9 C 0.5239(3) 0.2641(3) 0.0339(2) 0.0520(5) Uani 1 1 d . .
H9 H 0.6270 0.2888 0.0055 0.062 Uiso 1 1 calc R U
C10 C 0.4921(3) 0.1708(3) 0.1502(2) 0.0432(4) Uani 1 1 d . .
H8 H 0.5777 0.1309 0.1989 0.052 Uiso 1 1 calc R U
N3 N 0.2701(2) 0.0959(2) 0.50122(15) 0.0386(3) Uani 1 1 d . .
C12 C 0.3063(2) 0.1620(2) 0.55854(16) 0.0320(3) Uani 1 1 d . .

loop_
_atom_site_aniso_label
_atom_site_aniso_U_11
_atom_site_aniso_U_22
_atom_site_aniso_U_33
_atom_site_aniso_U_23
_atom_site_aniso_U_13
_atom_site_aniso_U_12
Cu1 0.04811(15) 0.03849(13) 0.03643(13) -0.00478(9) -0.02009(10) -0.02033(10)
S1 0.0445(3) 0.0376(2) 0.0616(3) -0.0223(2) -0.0252(2) -0.00607(19)
P1 0.0292(2) 0.0286(2) 0.0308(2) -0.00304(15) -0.01086(15) -0.01235(16)
O1 0.0456(8) 0.0489(8) 0.0497(8) 0.0011(6) -0.0279(6) -0.0180(6)
N2 0.0348(7) 0.0337(7) 0.0353(7) -0.0009(6) -0.0117(6) -0.0181(6)
C1 0.0285(7) 0.0287(7) 0.0255(7) -0.0066(5) -0.0039(5) -0.0154(6)
N1 0.0374(7) 0.0288(6) 0.0276(6) -0.0038(5) -0.0097(5) -0.0165(6)
C6 0.0343(8) 0.0268(7) 0.0278(7) -0.0036(6) -0.0080(6) -0.0144(6)
C2 0.0513(10) 0.0306(8) 0.0351(9) 0.0000(7) -0.0144(8) -0.0184(8)
C3 0.0657(13) 0.0296(9) 0.0465(11) -0.0060(8) -0.0093(9) -0.0247(9)
C4 0.0632(13) 0.0426(10) 0.0471(11) -0.0155(8) -0.0084(9) -0.0330(10)
C5 0.0425(9) 0.0423(9) 0.0340(8) -0.0105(7) -0.0090(7) -0.0246(8)
C11 0.0391(9) 0.0346(9) 0.0453(10) -0.0146(8) -0.0006(8) -0.0121(7)
C7 0.0562(12) 0.0536(12) 0.0318(9) 0.0041(8) -0.0127(8) -0.0301(10)
C8 0.0715(15) 0.0709(16) 0.0371(10) 0.0056(10) -0.0009(10) -0.0461(13)
C9 0.0434(11) 0.0561(13) 0.0568(13) -0.0078(10) 0.0048(9) -0.0311(10)
C10 0.0359(9) 0.0438(10) 0.0542(11) -0.0033(9) -0.0116(8) -0.0212(8)
N3 0.0396(8) 0.0421(8) 0.0386(8) -0.0125(6) -0.0124(6) -0.0147(7)
C12 0.0323(8) 0.0282(7) 0.0329(8) -0.0049(6) -0.0108(6) -0.0081(6)

loop_
_atom_type_symbol
_atom_type_description
_atom_type_scat_dispersion_real
_atom_type_scat_dispersion_imag
_atom_type_scat_source
C C 0.0033 0.0016 'International Tables Vol C Tables 4.2.6.8 and 6.1.1.4'
H H 0.0000 0.0000 'International Tables Vol C Tables 4.2.6.8 and 6.1.1.4'
N N 0.0061 0.0033 'International Tables Vol C Tables 4.2.6.8 and 6.1.1.4'
O O 0.0106 0.0060 'International Tables Vol C Tables 4.2.6.8 and 6.1.1.4'
P P 0.1023 0.0942 'International Tables Vol C Tables 4.2.6.8 and 6.1.1.4'
S S 0.1246 0.1234 'International Tables Vol C Tables 4.2.6.8 and 6.1.1.4'
Cu Cu 0.3201 1.2651 'International Tables Vol C Tables 4.2.6.8 and 6.1.1.4'

loop_
_geom_angle_atom_site_label_1
_geom_angle_atom_site_label_2
_geom_angle_atom_site_label_3
_geom_angle
_geom_angle_site_symmetry_1
_geom_angle_site_symmetry_3
N3 Cu1 N1 134.32(6) . .
N3 Cu1 N2 108.34(7) . .
N1 Cu1 N2 97.91(6) . .
N3 Cu1 S1 105.72(5) . .
N1 Cu1 S1 103.46(4) . .
N2 Cu1 S1 103.52(4) . .
C12 S1 Cu1 96.89(6) 2_656 .
O1 P1 C11 115.04(9) . .
O1 P1 C1 112.11(8) . .
C11 P1 C1 105.79(8) . .
O1 P1 C6 111.15(8) . .
C11 P1 C6 106.76(8) . .
C1 P1 C6 105.34(7) . .
C10 N2 C6 117.38(16) . .
C10 N2 Cu1 119.42(13) . .
C6 N2 Cu1 122.73(11) . .
N1 C1 C5 122.93(15) . .
N1 C1 P1 118.92(11) . .
C5 C1 P1 118.15(13) . .
C2 N1 C1 116.99(14) . .
C2 N1 Cu1 119.43(12) . .
C1 N1 Cu1 121.99(10) . .
N2 C6 C7 122.75(16) . .
N2 C6 P1 117.49(12) . .
C7 C6 P1 119.75(14) . .
N1 C2 C3 123.35(18) . .
N1 C2 H4 118.3 . .
C3 C2 H4 118.3 . .
C4 C3 C2 119.06(17) . .
C4 C3 H1 120.5 . .
C2 C3 H1 120.5 . .
C3 C4 C5 119.02(16) . .
C3 C4 H2 120.5 . .
C5 C4 H2 120.5 . .
C1 C5 C4 118.61(17) . .
C1 C5 H3 120.7 . .
C4 C5 H3 120.7 . .
P1 C11 H5 109.5 . .
P1 C11 H6 109.5 . .
H5 C11 H6 109.5 . .
P1 C11 H7 109.5 . .
H5 C11 H7 109.5 . .
H6 C11 H7 109.5 . .
C6 C7 C8 118.3(2) . .
C6 C7 H11 120.8 . .
C8 C7 H11 120.8 . .
C9 C8 C7 119.4(2) . .
C9 C8 H10 120.3 . .
C7 C8 H10 120.3 . .
C10 C9 C8 118.66(19) . .
C10 C9 H9 120.7 . .
C8 C9 H9 120.7 . .
N2 C10 C9 123.43(19) . .
N2 C10 H8 118.3 . .
C9 C10 H8 118.3 . .
C12 N3 Cu1 153.05(15) . .
N3 C12 S1 178.77(17) . 2_656

loop_
_geom_bond_atom_site_label_1
_geom_bond_atom_site_label_2
_geom_bond_distance
_geom_bond_site_symmetry_2
Cu1 N3 1.9492(15) .
Cu1 N1 2.0335(13) .
Cu1 N2 2.1175(15) .
Cu1 S1 2.3910(5) .
S1 C12 1.6491(18) 2_656
P1 O1 1.4833(13) .
P1 C11 1.7899(19) .
P1 C1 1.8158(16) .
P1 C6 1.8191(17) .
N2 C10 1.341(2) .
N2 C6 1.349(2) .
C1 N1 1.356(2) .
C1 C5 1.384(2) .
N1 C2 1.337(2) .
C6 C7 1.384(2) .
C2 C3 1.384(3) .
C2 H4 0.9300 .
C3 C4 1.371(3) .
C3 H1 0.9300 .
C4 C5 1.387(3) .
C4 H2 0.9300 .
C5 H3 0.9300 .
C11 H5 0.9600 .
C11 H6 0.9600 .
C11 H7 0.9600 .
C7 C8 1.387(3) .
C7 H11 0.9300 .
C8 C9 1.374(4) .
C8 H10 0.9300 .
C9 C10 1.374(3) .
C9 H9 0.9300 .
C10 H8 0.9300 .
N3 C12 1.152(2) .
C12 S1 1.6491(18) 2_656

loop_
_geom_torsion_atom_site_label_1
_geom_torsion_atom_site_label_2
_geom_torsion_atom_site_label_3
_geom_torsion_atom_site_label_4
_geom_torsion
O1 P1 C1 N1 -178.76(12)
C11 P1 C1 N1 -52.62(15)
C6 P1 C1 N1 60.23(14)
O1 P1 C1 C5 0.97(16)
C11 P1 C1 C5 127.11(14)
C6 P1 C1 C5 -120.04(13)
C5 C1 N1 C2 -2.2(2)
P1 C1 N1 C2 177.52(13)
C5 C1 N1 Cu1 163.35(13)
P1 C1 N1 Cu1 -16.93(17)
C10 N2 C6 C7 1.2(3)
Cu1 N2 C6 C7 -170.95(15)
C10 N2 C6 P1 -178.12(14)
Cu1 N2 C6 P1 9.77(18)
O1 P1 C6 N2 -176.34(13)
C11 P1 C6 N2 57.47(15)
C1 P1 C6 N2 -54.70(14)
O1 P1 C6 C7 4.36(18)
C11 P1 C6 C7 -121.83(16)
C1 P1 C6 C7 126.00(16)
C1 N1 C2 C3 1.4(3)
Cu1 N1 C2 C3 -164.50(16)
N1 C2 C3 C4 0.4(3)
C2 C3 C4 C5 -1.5(3)
N1 C1 C5 C4 1.1(3)
P1 C1 C5 C4 -178.60(14)
C3 C4 C5 C1 0.8(3)
N2 C6 C7 C8 -1.3(3)
P1 C6 C7 C8 177.92(18)
C6 C7 C8 C9 0.1(4)
C7 C8 C9 C10 1.2(4)
C6 N2 C10 C9 0.3(3)
Cu1 N2 C10 C9 172.63(17)
C8 C9 C10 N2 -1.4(4)
